data_4034226
loop_
_publ_author_name
'Gunther, Michael J.'
'Pavlovi\'c, Radoslav Z'
'Fernandez, Joseph P.'
'Zhiquan, Lei'
'Gallucci, Judith'
'Hadad, Christopher M.'
'Badji\'c, Jovica D'

_publ_section_title
;
 Stereo- and Regioselective Synthesis of Molecular Baskets.
;
_journal_issue 7
_journal_name_full 'The Journal of organic chemistry'
_journal_page_first 4392
_journal_page_last 4401
_journal_paper_doi 10.1021/acs.joc.9b00330
_journal_volume 84
_journal_year 2019
_chemical_absolute_configuration ad
_chemical_formula_moiety 'C9  H12  Br4'
_chemical_formula_sum 'C9 H12 Br4'
_chemical_formula_weight 439.83
_space_group_IT_number 19
_space_group_name_Hall 'P 2ac 2ab'
_space_group_name_H-M_alt 'P 21 21 21'
_symmetry_cell_setting orthorhombic
_symmetry_Int_Tables_number 19
_symmetry_space_group_name_Hall 'P 2ac 2ab'
_symmetry_space_group_name_H-M 'P 21 21 21'
_atom_sites_solution_hydrogens geom
_atom_sites_solution_primary dual
_audit_conform_dict_location ftp://ftp.iucr.org/pub/cif_core.dic
_audit_conform_dict_name cif_core.dic
_audit_conform_dict_version 2.4.3
_audit_creation_date 2018-10-29T13:50:04-00:00
_audit_creation_method 'WinGX routine CIF_UPDATE'
_cell_angle_alpha 90
_cell_angle_beta 90
_cell_angle_gamma 90
_cell_formula_units_Z 4
_cell_length_a 8.5651(3)
_cell_length_b 9.8558(3)
_cell_length_c 14.1385(5)
_cell_measurement_reflns_used 9882
_cell_measurement_temperature 150(2)
_cell_measurement_theta_max 27.48
_cell_measurement_theta_min 2.88
_cell_measurement_wavelength 0.71073
_cell_volume 1193.51(7)
_computing_cell_refinement 'SAINT v8.38A (Bruker, 2017)'
_computing_data_collection 'Apex3 v2017.3-0 (Bruker, 2017)'
_computing_data_reduction 'SAINT v8.38A (Bruker, 2017)'
_computing_molecular_graphics 'Ortep for Windows (Farrugia, 2012)'
_computing_publication_material 'WinGX publication routines (Farrugia, 2012)'
_computing_structure_refinement 'SHELXL-2014/7 (Sheldrick, 2014)'
_computing_structure_solution 'SHELXT_2018/2 (Sheldrick, 2015)'
_diffrn_ambient_temperature 150(2)
_diffrn_measured_fraction_theta_full 0.998
_diffrn_measured_fraction_theta_max 0.998
_diffrn_measurement_device_type 'Bruker D8 Venture PHOTON II CPAD'
_diffrn_measurement_method 'omega and phi scans'
_diffrn_radiation_monochromator 'TRIUMPH curved--crystal'
_diffrn_radiation_probe x-ray
_diffrn_radiation_type MoK\a
_diffrn_radiation_wavelength 0.71073
_diffrn_reflns_av_R_equivalents 0.0338
_diffrn_reflns_Laue_measured_fraction_full 0.998
_diffrn_reflns_Laue_measured_fraction_max 0.998
_diffrn_reflns_limit_h_max 11
_diffrn_reflns_limit_h_min -11
_diffrn_reflns_limit_k_max 12
_diffrn_reflns_limit_k_min -12
_diffrn_reflns_limit_l_max 18
_diffrn_reflns_limit_l_min -18
_diffrn_reflns_number 27968
_diffrn_reflns_point_group_measured_fraction_full 0.999
_diffrn_reflns_point_group_measured_fraction_max 0.999
_diffrn_reflns_theta_full 25.242
_diffrn_reflns_theta_max 27.509
_diffrn_reflns_theta_min 2.881
_diffrn_source 'fine--focus tube'
_exptl_absorpt_coefficient_mu 13.443
_exptl_absorpt_correction_T_max 0.746
_exptl_absorpt_correction_T_min 0.389
_exptl_absorpt_correction_type multi-scan
_exptl_absorpt_process_details 'SADABS-2014/5 (Bruker AXS )'
_exptl_crystal_colour colorless
_exptl_crystal_density_diffrn 2.448
_exptl_crystal_density_method 'not measured'
_exptl_crystal_description chunk
_exptl_crystal_F_000 824
_exptl_crystal_size_max 0.38
_exptl_crystal_size_mid 0.31
_exptl_crystal_size_min 0.15
_refine_diff_density_max 0.411
_refine_diff_density_min -0.965
_refine_diff_density_rms 0.153
_refine_ls_abs_structure_details
;
 Refined as an inversion twin.
;
_refine_ls_abs_structure_Flack 0.042(17)
_refine_ls_extinction_method none
_refine_ls_goodness_of_fit_ref 1.178
_refine_ls_hydrogen_treatment constr
_refine_ls_matrix_type full
_refine_ls_number_constraints 0
_refine_ls_number_parameters 119
_refine_ls_number_reflns 2728
_refine_ls_number_restraints 0
_refine_ls_restrained_S_all 1.178
_refine_ls_R_factor_all 0.0177
_refine_ls_R_factor_gt 0.0172
_refine_ls_shift/su_max 0.001
_refine_ls_shift/su_mean 0
_refine_ls_structure_factor_coef Fsqd
_refine_ls_weighting_details 'w=1/[\s^2^(Fo^2^)+(0.0173P)^2^+0.8927P] where P=(Fo^2^+2Fc^2^)/3'
_refine_ls_weighting_scheme calc
_refine_ls_wR_factor_gt 0.0418
_refine_ls_wR_factor_ref 0.042
_reflns_number_gt 2672
_reflns_number_total 2728
_reflns_threshold_expression 'I > 2\s(I)'
_cod_data_source_file jo9b00330_si_002.cif
_cod_data_source_block Badjic2280
_cod_database_code 4034226

loop_
_symmetry_equiv_pos_as_xyz
'x, y, z'
'-x+1/2, -y, z+1/2'
'-x, y+1/2, -z+1/2'
'x+1/2, -y+1/2, -z'

loop_
_atom_site_label
_atom_site_type_symbol
_atom_site_fract_x
_atom_site_fract_y
_atom_site_fract_z
_atom_site_U_iso_or_equiv
_atom_site_adp_type
_atom_site_occupancy
_atom_site_calc_flag
C1 C 0.6931(4) 0.4456(4) 0.3984(2) 0.0141(6) Uani 1 d
H1 H 0.7602 0.3843 0.3594 0.017 Uiso 1 calc
C2 C 0.5204(4) 0.4097(4) 0.3766(2) 0.0157(7) Uani 1 d
H2 H 0.4979 0.3102 0.3767 0.019 Uiso 1 calc
C3 C 0.3994(4) 0.4947(4) 0.4296(2) 0.0170(7) Uani 1 d
H3 H 0.2953 0.4703 0.4025 0.02 Uiso 1 calc
C4 C 0.4347(4) 0.6410(4) 0.3971(3) 0.0172(7) Uani 1 d
H4 H 0.4857 0.694 0.4489 0.021 Uiso 1 calc
C5 C 0.5476(4) 0.6196(3) 0.3142(3) 0.0150(7) Uani 1 d
H5 H 0.5448 0.6924 0.2649 0.018 Uiso 1 calc
C6 C 0.7099(4) 0.5929(3) 0.3570(2) 0.0131(6) Uani 1 d
H6 H 0.7326 0.6593 0.4087 0.016 Uiso 1 calc
C7 C 0.5004(4) 0.4778(3) 0.2788(2) 0.0170(7) Uani 1 d
H7A H 0.5731 0.4413 0.2306 0.02 Uiso 1 calc
H7B H 0.3917 0.4742 0.2552 0.02 Uiso 1 calc
C8 C 0.7434(4) 0.4304(4) 0.5001(3) 0.0201(7) Uani 1 d
H8A H 0.7157 0.3384 0.5228 0.024 Uiso 1 calc
H8B H 0.6869 0.4972 0.5396 0.024 Uiso 1 calc
C9 C 0.8404(4) 0.5931(3) 0.2840(3) 0.0173(7) Uani 1 d
H9A H 0.8146 0.5274 0.2334 0.021 Uiso 1 calc
H9B H 0.9383 0.5627 0.3146 0.021 Uiso 1 calc
Br1 Br 0.96950(4) 0.45831(4) 0.51409(3) 0.02231(9) Uani 1 d
Br2 Br 0.38122(5) 0.47519(5) 0.56663(3) 0.03124(11) Uani 1 d
Br3 Br 0.23864(4) 0.72799(4) 0.35696(3) 0.02847(11) Uani 1 d
Br4 Br 0.87441(4) 0.77251(4) 0.22712(3) 0.01947(9) Uani 1 d

loop_
_atom_site_aniso_label
_atom_site_aniso_U_11
_atom_site_aniso_U_22
_atom_site_aniso_U_33
_atom_site_aniso_U_23
_atom_site_aniso_U_13
_atom_site_aniso_U_12
C1 0.0183(16) 0.0127(15) 0.0112(15) 0.0021(13) -0.0009(12) 0.0008(13)
C2 0.0190(17) 0.0150(14) 0.0133(16) 0.0015(12) -0.0021(13) -0.0034(13)
C3 0.0176(17) 0.0227(17) 0.0106(15) -0.0003(13) -0.0021(13) -0.0044(13)
C4 0.0124(16) 0.0175(16) 0.0216(17) -0.0021(14) -0.0005(13) -0.0007(12)
C5 0.0150(17) 0.0152(16) 0.0149(16) 0.0027(12) -0.0010(13) -0.0014(13)
C6 0.0140(16) 0.0141(14) 0.0113(15) 0.0002(12) 0.0002(13) -0.0001(12)
C7 0.0222(18) 0.0173(15) 0.0117(15) 0.0007(13) -0.0021(14) -0.0036(13)
C8 0.0160(16) 0.0267(18) 0.0175(17) 0.0071(14) -0.0017(13) -0.0008(14)
C9 0.0195(18) 0.0137(15) 0.0187(17) 0.0017(13) 0.0028(14) 0.0012(13)
Br1 0.01727(17) 0.03056(19) 0.01912(17) 0.00357(15) -0.00264(13) 0.00214(15)
Br2 0.02049(18) 0.0599(3) 0.01330(17) 0.00375(17) 0.00252(15) 0.00147(19)
Br3 0.01494(16) 0.02112(16) 0.0493(3) 0.00779(17) 0.00130(16) 0.00187(14)
Br4 0.01989(16) 0.01757(16) 0.02096(17) 0.00554(13) 0.00216(15) -0.00030(14)

loop_
_atom_type_symbol
_atom_type_description
_atom_type_scat_dispersion_real
_atom_type_scat_dispersion_imag
_atom_type_scat_source
C C 0.0033 0.0016 'International Tables Vol C Tables 4.2.6.8 and 6.1.1.4'
H H 0 0 'International Tables Vol C Tables 4.2.6.8 and 6.1.1.4'
Br Br -0.2901 2.4595 'International Tables Vol C Tables 4.2.6.8 and 6.1.1.4'

loop_
_geom_angle_atom_site_label_1
_geom_angle_atom_site_label_2
_geom_angle_atom_site_label_3
_geom_angle
C8 C1 C2 116.0(3)
C8 C1 C6 114.9(3)
C2 C1 C6 103.0(3)
C8 C1 H1 107.5
C2 C1 H1 107.5
C6 C1 H1 107.5
C3 C2 C7 97.2(3)
C3 C2 C1 115.1(3)
C7 C2 C1 100.6(3)
C3 C2 H2 114
C7 C2 H2 114
C1 C2 H2 114
C2 C3 C4 103.5(3)
C2 C3 Br2 119.1(2)
C4 C3 Br2 113.7(2)
C2 C3 H3 106.6
C4 C3 H3 106.6
Br2 C3 H3 106.6
C5 C4 C3 102.8(3)
C5 C4 Br3 112.2(3)
C3 C4 Br3 109.0(2)
C5 C4 H4 110.9
C3 C4 H4 110.9
Br3 C4 H4 110.9
C4 C5 C6 107.0(3)
C4 C5 C7 102.0(3)
C6 C5 C7 102.1(3)
C4 C5 H5 114.7
C6 C5 H5 114.7
C7 C5 H5 114.7
C9 C6 C5 113.3(3)
C9 C6 C1 108.7(3)
C5 C6 C1 102.8(3)
C9 C6 H6 110.6
C5 C6 H6 110.6
C1 C6 H6 110.6
C5 C7 C2 94.2(3)
C5 C7 H7A 112.9
C2 C7 H7A 112.9
C5 C7 H7B 112.9
C2 C7 H7B 112.9
H7A C7 H7B 110.3
C1 C8 Br1 111.3(2)
C1 C8 H8A 109.4
Br1 C8 H8A 109.4
C1 C8 H8B 109.4
Br1 C8 H8B 109.4
H8A C8 H8B 108
C6 C9 Br4 112.8(2)
C6 C9 H9A 109
Br4 C9 H9A 109
C6 C9 H9B 109
Br4 C9 H9B 109
H9A C9 H9B 107.8

loop_
_geom_bond_atom_site_label_1
_geom_bond_atom_site_label_2
_geom_bond_distance
C1 C8 1.509(5)
C1 C2 1.552(5)
C1 C6 1.571(5)
C1 H1 1
C2 C3 1.528(5)
C2 C7 1.546(5)
C2 H2 1
C3 C4 1.543(5)
C3 Br2 1.954(3)
C3 H3 1
C4 C5 1.534(5)
C4 Br3 1.969(4)
C4 H4 1
C5 C6 1.539(5)
C5 C7 1.539(5)
C5 H5 1
C6 C9 1.521(5)
C6 H6 1
C7 H7A 0.99
C7 H7B 0.99
C8 Br1 1.966(4)
C8 H8A 0.99
C8 H8B 0.99
C9 Br4 1.964(3)
C9 H9A 0.99
C9 H9B 0.99

loop_
_geom_hbond_atom_site_label_D
_geom_hbond_atom_site_label_H
_geom_hbond_atom_site_label_A
_geom_hbond_distance_DH
_geom_hbond_distance_HA
_geom_hbond_distance_DA
_geom_hbond_angle_DHA
_geom_hbond_site_symmetry_A
C2 H2 Br1 1 3.07 3.967(3) 149.5 4_456
C3 H3 Br4 1 3.04 3.899(3) 144.1 3_645
C8 H8B Br2 0.99 2.65 3.272(4) 120.6 .
C8 H8B Br3 0.99 3.11 3.927(4) 140.8 4_566
C9 H9B Br1 0.99 3.01 3.684(4) 125.9 .
C9 H9B Br3 0.99 3.1 3.804(4) 128.9 1_655

loop_
_geom_torsion_atom_site_label_1
_geom_torsion_atom_site_label_2
_geom_torsion_atom_site_label_3
_geom_torsion_atom_site_label_4
_geom_torsion
C8 C1 C2 C3 60.2(4)
C6 C1 C2 C3 -66.2(3)
C8 C1 C2 C7 163.4(3)
C6 C1 C2 C7 37.1(3)
C7 C2 C3 C4 -45.3(3)
C1 C2 C3 C4 60.0(4)
C7 C2 C3 Br2 -172.7(2)
C1 C2 C3 Br2 -67.4(4)
C2 C3 C4 C5 11.5(3)
Br2 C3 C4 C5 142.2(2)
C2 C3 C4 Br3 130.7(2)
Br2 C3 C4 Br3 -98.6(2)
C3 C4 C5 C6 -79.8(3)
Br3 C4 C5 C6 163.2(2)
C3 C4 C5 C7 27.0(3)
Br3 C4 C5 C7 -89.9(3)
C4 C5 C6 C9 -170.3(3)
C7 C5 C6 C9 83.0(3)
C4 C5 C6 C1 72.6(3)
C7 C5 C6 C1 -34.2(3)
C8 C1 C6 C9 110.6(3)
C2 C1 C6 C9 -122.4(3)
C8 C1 C6 C5 -129.0(3)
C2 C1 C6 C5 -2.0(3)
C4 C5 C7 C2 -54.3(3)
C6 C5 C7 C2 56.3(3)
C3 C2 C7 C5 60.4(3)
C1 C2 C7 C5 -56.9(3)
C2 C1 C8 Br1 173.3(2)
C6 C1 C8 Br1 -66.7(3)
C5 C6 C9 Br4 66.7(3)
C1 C6 C9 Br4 -179.7(2)
